data_2226074
loop_
_publ_author_name
'Gowda, B. Thimme'
'Foro, Sabine'
'Nirmala, P. G.'
'Fuess, Hartmut'

_publ_section_title
;
 4-Chloro-<i>N</i>-(3,4-dimethylphenyl)benzenesulfonamide
;
_journal_coeditor_code CI5082
_journal_issue 6
_journal_name_full 'Acta Crystallographica Section E'
_journal_page_first o1283
_journal_paper_doi 10.1107/S1600536810015394
_journal_volume 66
_journal_year 2010
_chemical_formula_iupac 'C14 H14 Cl N O2 S'
_chemical_formula_moiety 'C14 H14 Cl N O2 S'
_chemical_formula_sum 'C14 H14 Cl N O2 S'
_chemical_formula_weight 295.77
_chemical_name_systematic
;
4-Chloro-<i>N</i>-(3,4-dimethylphenyl)benzenesulfonamide
;
_space_group_IT_number 14
_symmetry_cell_setting monoclinic
_symmetry_space_group_name_Hall '-P 2ybc'
_symmetry_space_group_name_H-M 'P 1 21/c 1'
_atom_sites_solution_hydrogens geom
_atom_sites_solution_primary direct
_atom_sites_solution_secondary difmap
_audit_creation_method SHELXL-97
_cell_angle_alpha 90.00
_cell_angle_beta 104.492(7)
_cell_angle_gamma 90.00
_cell_formula_units_Z 4
_cell_length_a 13.5000(9)
_cell_length_b 12.4039(8)
_cell_length_c 8.7436(7)
_cell_measurement_reflns_used 2451
_cell_measurement_temperature 100(2)
_cell_measurement_theta_max 27.33
_cell_measurement_theta_min 2.39
_cell_volume 1417.55(18)
_computing_cell_refinement
;
CrysAlis RED (Oxford Diffraction, 2009)
;
_computing_data_collection
;
CrysAlis CCD (Oxford Diffraction, 2009)
;
_computing_data_reduction
;
CrysAlis RED (Oxford Diffraction, 2009)
;
_computing_molecular_graphics 'PLATON (Spek, 2009)'
_computing_publication_material 'SHELXL97 (Sheldrick, 2008)'
_computing_structure_refinement 'SHELXL97 (Sheldrick, 2008)'
_computing_structure_solution 'SHELXS97 (Sheldrick, 2008)'
_diffrn_ambient_temperature 100(2)
_diffrn_measured_fraction_theta_full 0.997
_diffrn_measured_fraction_theta_max 0.997
_diffrn_measurement_device_type
;
Oxford Diffraction Xcalibur diffractometer
with a Sapphire CCD detector
;
_diffrn_measurement_method
;
Rotation method data acquisition using \q and \f scans
;
_diffrn_radiation_monochromator graphite
_diffrn_radiation_source 'fine-focus sealed tube'
_diffrn_radiation_type MoK\a
_diffrn_radiation_wavelength 0.71073
_diffrn_reflns_av_R_equivalents 0.0152
_diffrn_reflns_av_sigmaI/netI 0.0222
_diffrn_reflns_limit_h_max 16
_diffrn_reflns_limit_h_min -16
_diffrn_reflns_limit_k_max 13
_diffrn_reflns_limit_k_min -15
_diffrn_reflns_limit_l_max 10
_diffrn_reflns_limit_l_min -6
_diffrn_reflns_number 5943
_diffrn_reflns_theta_full 26.37
_diffrn_reflns_theta_max 26.37
_diffrn_reflns_theta_min 2.91
_diffrn_standards_decay_% 0
_diffrn_standards_number 0
_exptl_absorpt_coefficient_mu 0.413
_exptl_absorpt_correction_T_max 0.9146
_exptl_absorpt_correction_T_min 0.8391
_exptl_absorpt_correction_type multi-scan
_exptl_absorpt_process_details
;
(CrysAlis RED; Oxford Diffraction, 2009)
;
_exptl_crystal_colour colourless
_exptl_crystal_density_diffrn 1.386
_exptl_crystal_density_method 'not measured'
_exptl_crystal_description Prism
_exptl_crystal_F_000 616
_exptl_crystal_size_max 0.44
_exptl_crystal_size_mid 0.34
_exptl_crystal_size_min 0.22
_refine_diff_density_max 0.306
_refine_diff_density_min -0.241
_refine_ls_extinction_method none
_refine_ls_goodness_of_fit_ref 1.072
_refine_ls_hydrogen_treatment mixed
_refine_ls_matrix_type full
_refine_ls_number_parameters 194
_refine_ls_number_reflns 2890
_refine_ls_number_restraints 28
_refine_ls_restrained_S_all 1.106
_refine_ls_R_factor_all 0.0507
_refine_ls_R_factor_gt 0.0385
_refine_ls_shift/su_max 0.045
_refine_ls_shift/su_mean 0.002
_refine_ls_structure_factor_coef Fsqd
_refine_ls_weighting_details 'calc w=1/[\s^2^(Fo^2^)+(0.0536P)^2^+0.6002P] where P=(Fo^2^+2Fc^2^)/3'
_refine_ls_weighting_scheme calc
_refine_ls_wR_factor_gt 0.1010
_refine_ls_wR_factor_ref 0.1071
_reflns_number_gt 2309
_reflns_number_total 2890
_reflns_threshold_expression I>2\s(I)
_cod_data_source_file ci5082.cif
_cod_data_source_block I
_cod_depositor_comments
;
The following automatic conversions were performed:
'_symmetry_cell_setting' value 'Monoclinic' changed to 'monoclinic'
according to '/home/saulius/struct/CIF-dictionaries/cif_core.dic'
dictionary named 'cif_core.dic' version 2.4.1 from 2010-06-29.

Automatic conversion script
Id: cif_fix_enum 1527 2010-12-29 10:47:43Z saulius 
;
_cod_original_cell_volume 1417.55(17)
_cod_original_sg_symbol_H-M 'P 21/c'
_cod_database_code 2226074
_cod_database_fobs_code 2226074

loop_
_symmetry_equiv_pos_as_xyz
'x, y, z'
'-x, y+1/2, -z+1/2'
'-x, -y, -z'
'x, -y-1/2, z-1/2'

loop_
_atom_site_type_symbol
_atom_site_label
_atom_site_fract_x
_atom_site_fract_y
_atom_site_fract_z
_atom_site_U_iso_or_equiv
_atom_site_adp_type
_atom_site_calc_flag
_atom_site_refinement_flags
_atom_site_occupancy
_atom_site_disorder_assembly
_atom_site_disorder_group
C C1 0.90057(14) 0.96543(15) 0.2942(2) 0.0261(4) Uani d . 1 . .
C C2 0.91759(15) 1.07570(16) 0.2922(2) 0.0321(4) Uani d . 1 . .
H H2 0.9592 1.1047 0.2291 0.039 Uiso calc R 1 . .
C C3 0.87384(16) 1.14279(16) 0.3821(2) 0.0327(5) Uani d . 1 . .
H H3 0.8856 1.2183 0.3832 0.039 Uiso calc R 1 . .
C C4 0.81360(15) 1.09927(17) 0.4694(2) 0.0318(4) Uani d . 1 . .
C C5 0.79804(19) 0.98936(18) 0.4760(3) 0.0414(5) Uani d . 1 . .
H H5 0.7575 0.9609 0.5409 0.050 Uiso calc R 1 . .
C C6 0.84233(17) 0.92178(17) 0.3870(2) 0.0361(5) Uani d . 1 . .
H H6 0.8327 0.8460 0.3897 0.043 Uiso calc R 1 . .
C C7 0.75973(16) 0.8915(2) -0.0415(3) 0.0441(6) Uani d . 1 . .
C C8 0.69977(19) 0.9665(3) -0.1406(3) 0.0586(7) Uani d . 1 A .
H H8 0.7317 1.0233 -0.1833 0.070 Uiso calc R 1 . .
C C9 0.5922(2) 0.9596(3) -0.1791(4) 0.0778(10) Uani d D 1 . .
H H9 0.5524 1.0104 -0.2499 0.093 Uiso calc PR 0.357(6) A 2
C C10 0.5445(2) 0.8797(4) -0.1148(5) 0.0887(13) Uani d D 1 A .
C C11 0.6051(3) 0.8072(3) -0.0163(5) 0.0808(12) Uani d D 1 . .
H H11 0.5728 0.7518 0.0287 0.097 Uiso calc PR 0.643(6) A 1
C C12 0.7124(2) 0.8098(2) 0.0221(3) 0.0588(8) Uani d . 1 A .
H H12 0.7516 0.7570 0.0899 0.071 Uiso calc R 1 . .
C C13A 0.5254(3) 1.0313(5) -0.2823(6) 0.0755(17) Uani d PDU 0.643(6) A 1
H H13A 0.4543 1.0100 -0.2906 0.091 Uiso calc PR 0.643(6) A 1
H H13B 0.5392 1.0286 -0.3870 0.091 Uiso calc PR 0.643(6) A 1
H H13C 0.5364 1.1048 -0.2405 0.091 Uiso calc PR 0.643(6) A 1
C C14A 0.4264(5) 0.8913(8) -0.1730(11) 0.098(3) Uani d PDU 0.643(6) A 1
H H14A 0.4056 0.8831 -0.2881 0.117 Uiso calc PR 0.643(6) A 1
H H14B 0.4057 0.9626 -0.1439 0.117 Uiso calc PR 0.643(6) A 1
H H14C 0.3933 0.8354 -0.1238 0.117 Uiso calc PR 0.643(6) A 1
N N1 0.86904(13) 0.89945(15) -0.0097(2) 0.0360(4) Uani d D 1 . .
H H1N 0.8902(18) 0.9510(14) -0.057(3) 0.043 Uiso d D 1 . .
O O1 1.04407(10) 0.92002(12) 0.15306(17) 0.0381(4) Uani d . 1 . .
O O2 0.93722(13) 0.77276(12) 0.2139(2) 0.0474(4) Uani d . 1 . .
Cl Cl1 0.75301(5) 1.18581(5) 0.57252(7) 0.04891(19) Uani d . 1 . .
S S1 0.94625(4) 0.88149(4) 0.16631(6) 0.03178(16) Uani d . 1 . .
C C13B 0.5471(7) 0.7346(8) 0.0226(12) 0.081(3) Uani d PDU 0.357(6) A 2
H H13D 0.5895 0.6822 0.0938 0.097 Uiso calc PR 0.357(6) A 2
H H13E 0.5083 0.6976 -0.0727 0.097 Uiso calc PR 0.357(6) A 2
H H13F 0.4996 0.7690 0.0759 0.097 Uiso calc PR 0.357(6) A 2
C C14B 0.4335(8) 0.8452(11) -0.1288(16) 0.068(3) Uani d PDU 0.357(6) A 2
H H14D 0.3982 0.8363 -0.2405 0.082 Uiso calc PR 0.357(6) A 2
H H14E 0.3986 0.9005 -0.0816 0.082 Uiso calc PR 0.357(6) A 2
H H14F 0.4328 0.7767 -0.0733 0.082 Uiso calc PR 0.357(6) A 2

loop_
_atom_site_aniso_label
_atom_site_aniso_U_11
_atom_site_aniso_U_22
_atom_site_aniso_U_33
_atom_site_aniso_U_12
_atom_site_aniso_U_13
_atom_site_aniso_U_23
C1 0.0273(9) 0.0242(9) 0.0267(9) 0.0021(7) 0.0063(7) 0.0004(8)
C2 0.0347(10) 0.0279(10) 0.0360(11) -0.0018(8) 0.0132(9) 0.0033(8)
C3 0.0381(11) 0.0227(10) 0.0354(11) 0.0013(8) 0.0057(9) 0.0001(8)
C4 0.0360(11) 0.0337(11) 0.0246(9) 0.0057(8) 0.0058(8) -0.0054(8)
C5 0.0579(14) 0.0374(12) 0.0368(12) -0.0042(10) 0.0265(11) -0.0021(10)
C6 0.0519(13) 0.0252(10) 0.0359(11) -0.0019(9) 0.0201(10) 0.0013(9)
C7 0.0324(11) 0.0642(16) 0.0390(12) -0.0098(10) 0.0153(9) -0.0290(12)
C8 0.0390(13) 0.096(2) 0.0401(13) 0.0017(13) 0.0079(11) -0.0184(14)
C9 0.0402(15) 0.130(3) 0.0553(17) 0.0094(18) -0.0033(13) -0.028(2)
C10 0.0359(15) 0.141(4) 0.089(2) -0.026(2) 0.0145(17) -0.056(3)
C11 0.0532(18) 0.102(3) 0.099(3) -0.0467(19) 0.0412(18) -0.059(2)
C12 0.0484(14) 0.0672(18) 0.0686(18) -0.0250(13) 0.0292(13) -0.0355(15)
C13A 0.043(2) 0.114(4) 0.065(3) 0.005(2) 0.005(2) 0.016(3)
C14A 0.043(3) 0.123(6) 0.114(6) -0.017(4) -0.003(3) -0.029(5)
N1 0.0312(9) 0.0456(11) 0.0351(10) -0.0043(8) 0.0158(7) -0.0083(8)
O1 0.0279(7) 0.0451(9) 0.0442(9) 0.0049(6) 0.0146(6) 0.0041(7)
O2 0.0592(10) 0.0260(8) 0.0676(11) 0.0074(7) 0.0355(9) 0.0023(8)
Cl1 0.0579(4) 0.0490(4) 0.0418(3) 0.0103(3) 0.0163(3) -0.0153(3)
S1 0.0315(3) 0.0293(3) 0.0384(3) 0.0036(2) 0.0160(2) -0.0004(2)
C13B 0.065(5) 0.084(6) 0.097(6) -0.031(4) 0.026(4) 0.016(5)
C14B 0.036(5) 0.094(7) 0.075(6) -0.032(5) 0.016(4) 0.012(5)

loop_
_atom_type_symbol
_atom_type_description
_atom_type_scat_dispersion_real
_atom_type_scat_dispersion_imag
_atom_type_scat_source
C C 0.0033 0.0016 'International Tables Vol C Tables 4.2.6.8 and 6.1.1.4'
H H 0.0000 0.0000 'International Tables Vol C Tables 4.2.6.8 and 6.1.1.4'
N N 0.0061 0.0033 'International Tables Vol C Tables 4.2.6.8 and 6.1.1.4'
O O 0.0106 0.0060 'International Tables Vol C Tables 4.2.6.8 and 6.1.1.4'
Cl Cl 0.1484 0.1585 'International Tables Vol C Tables 4.2.6.8 and 6.1.1.4'
S S 0.1246 0.1234 'International Tables Vol C Tables 4.2.6.8 and 6.1.1.4'

loop_
_geom_angle_atom_site_label_1
_geom_angle_atom_site_label_2
_geom_angle_atom_site_label_3
_geom_angle_site_symmetry_1
_geom_angle_site_symmetry_3
_geom_angle
_geom_angle_publ_flag
C6 C1 C2 . . 121.11(18) ?
C6 C1 S1 . . 119.21(15) ?
C2 C1 S1 . . 119.53(15) ?
C3 C2 C1 . . 119.54(19) ?
C3 C2 H2 . . 120.2 ?
C1 C2 H2 . . 120.2 ?
C4 C3 C2 . . 118.92(19) ?
C4 C3 H3 . . 120.5 ?
C2 C3 H3 . . 120.5 ?
C3 C4 C5 . . 122.28(19) ?
C3 C4 Cl1 . . 118.22(16) ?
C5 C4 Cl1 . . 119.49(17) ?
C6 C5 C4 . . 118.9(2) ?
C6 C5 H5 . . 120.5 ?
C4 C5 H5 . . 120.5 ?
C1 C6 C5 . . 119.14(19) ?
C1 C6 H6 . . 120.4 ?
C5 C6 H6 . . 120.4 ?
C8 C7 C12 . . 119.1(2) ?
C8 C7 N1 . . 119.1(2) ?
C12 C7 N1 . . 121.8(2) ?
C7 C8 C9 . . 121.0(3) ?
C7 C8 H8 . . 119.5 ?
C9 C8 H8 . . 119.5 ?
C10 C9 C8 . . 120.4(3) ?
C10 C9 C13A . . 115.0(3) ?
C8 C9 C13A . . 124.6(4) ?
C10 C9 H9 . . 119.8 ?
C8 C9 H9 . . 119.8 ?
C11 C10 C9 . . 117.6(3) ?
C11 C10 C14B . . 106.6(6) ?
C9 C10 C14B . . 135.8(6) ?
C11 C10 C14A . . 132.1(5) ?
C9 C10 C14A . . 110.3(5) ?
C13B C11 C10 . . 108.5(6) ?
C13B C11 C12 . . 127.6(6) ?
C10 C11 C12 . . 123.7(3) ?
C10 C11 H11 . . 118.1 ?
C12 C11 H11 . . 118.1 ?
C7 C12 C11 . . 118.2(3) ?
C7 C12 H12 . . 120.9 ?
C11 C12 H12 . . 120.9 ?
C9 C13A H13A . . 109.5 ?
C9 C13A H13B . . 109.5 ?
H13A C13A H13B . . 109.5 ?
C9 C13A H13C . . 109.5 ?
H13A C13A H13C . . 109.5 ?
H13B C13A H13C . . 109.5 ?
C10 C14A H14A . . 109.5 ?
C10 C14A H14B . . 109.5 ?
H14A C14A H14B . . 109.5 ?
C10 C14A H14C . . 109.5 ?
H14A C14A H14C . . 109.5 ?
H14B C14A H14C . . 109.5 ?
C7 N1 S1 . . 123.52(15) ?
C7 N1 H1N . . 114.3(17) ?
S1 N1 H1N . . 110.2(17) ?
O2 S1 O1 . . 119.07(10) ?
O2 S1 N1 . . 108.71(11) ?
O1 S1 N1 . . 105.06(9) ?
O2 S1 C1 . . 107.89(9) ?
O1 S1 C1 . . 109.38(9) ?
N1 S1 C1 . . 105.98(9) ?
C11 C13B H13D . . 109.5 ?
C11 C13B H13E . . 109.5 ?
H13D C13B H13E . . 109.5 ?
C11 C13B H13F . . 109.5 ?
H13D C13B H13F . . 109.5 ?
H13E C13B H13F . . 109.5 ?
C10 C14B H14D . . 109.5 ?
C10 C14B H14E . . 109.5 ?
H14D C14B H14E . . 109.5 ?
C10 C14B H14F . . 109.5 ?
H14D C14B H14F . . 109.5 ?
H14E C14B H14F . . 109.5 ?

loop_
_geom_bond_atom_site_label_1
_geom_bond_atom_site_label_2
_geom_bond_site_symmetry_2
_geom_bond_distance
_geom_bond_publ_flag
C1 C6 . 1.374(3) ?
C1 C2 . 1.388(3) ?
C1 S1 . 1.7490(19) ?
C2 C3 . 1.376(3) ?
C2 H2 . 0.95 ?
C3 C4 . 1.358(3) ?
C3 H3 . 0.95 ?
C4 C5 . 1.383(3) ?
C4 Cl1 . 1.733(2) ?
C5 C6 . 1.378(3) ?
C5 H5 . 0.95 ?
C6 H6 . 0.95 ?
C7 C8 . 1.385(4) ?
C7 C12 . 1.387(4) ?
C7 N1 . 1.435(3) ?
C8 C9 . 1.409(4) ?
C8 H8 . 0.95 ?
C9 C10 . 1.377(6) ?
C9 C13A . 1.418(5) ?
C9 H9 . 0.95 ?
C10 C11 . 1.367(6) ?
C10 C14B . 1.533(10) ?
C10 C14A . 1.554(7) ?
C11 C13B . 1.293(8) ?
C11 C12 . 1.403(4) ?
C11 H11 . 0.95 ?
C12 H12 . 0.95 ?
C13A H13A . 0.98 ?
C13A H13B . 0.98 ?
C13A H13C . 0.98 ?
C14A H14A . 0.98 ?
C14A H14B . 0.98 ?
C14A H14C . 0.98 ?
N1 S1 . 1.6439(19) ?
N1 H1N . 0.849(10) ?
O1 S1 . 1.4360(14) ?
O2 S1 . 1.4255(16) ?
C13B H13D . 0.98 ?
C13B H13E . 0.98 ?
C13B H13F . 0.98 ?
C14B H14D . 0.98 ?
C14B H14E . 0.98 ?
C14B H14F . 0.98 ?

loop_
_geom_hbond_atom_site_label_D
_geom_hbond_atom_site_label_H
_geom_hbond_atom_site_label_A
_geom_hbond_site_symmetry_A
_geom_hbond_distance_DH
_geom_hbond_distance_HA
_geom_hbond_distance_DA
_geom_hbond_angle_DHA
N1 H1N O1 3_775 0.850(10) 2.100(10) 2.949(2) 174(2)

loop_
_geom_torsion_atom_site_label_1
_geom_torsion_atom_site_label_2
_geom_torsion_atom_site_label_3
_geom_torsion_atom_site_label_4
_geom_torsion_site_symmetry_1
_geom_torsion_site_symmetry_2
_geom_torsion_site_symmetry_3
_geom_torsion_site_symmetry_4
_geom_torsion
_geom_torsion_publ_flag
C6 C1 C2 C3 . . . . -1.3(3) ?
S1 C1 C2 C3 . . . . 174.13(15) ?
C1 C2 C3 C4 . . . . -0.9(3) ?
C2 C3 C4 C5 . . . . 2.7(3) ?
C2 C3 C4 Cl1 . . . . -176.19(15) ?
C3 C4 C5 C6 . . . . -2.2(3) ?
Cl1 C4 C5 C6 . . . . 176.64(17) ?
C2 C1 C6 C5 . . . . 1.8(3) ?
S1 C1 C6 C5 . . . . -173.69(17) ?
C4 C5 C6 C1 . . . . 0.0(3) ?
C12 C7 C8 C9 . . . . -1.0(4) ?
N1 C7 C8 C9 . . . . 177.9(2) ?
C7 C8 C9 C10 . . . . 1.9(4) ?
C7 C8 C9 C13A . . . . -178.5(4) ?
C8 C9 C10 C11 . . . . -1.4(5) ?
C13A C9 C10 C11 . . . . 179.0(4) ?
C8 C9 C10 C14B . . . . -178.7(9) ?
C13A C9 C10 C14B . . . . 1.7(10) ?
C8 C9 C10 C14A . . . . 178.8(4) ?
C13A C9 C10 C14A . . . . -0.8(6) ?
C9 C10 C11 C13B . . . . -175.4(6) ?
C14B C10 C11 C13B . . . . 2.7(9) ?
C14A C10 C11 C13B . . . . 4.3(8) ?
C9 C10 C11 C12 . . . . -0.1(5) ?
C14B C10 C11 C12 . . . . 178.0(7) ?
C14A C10 C11 C12 . . . . 179.6(5) ?
C8 C7 C12 C11 . . . . -0.5(3) ?
N1 C7 C12 C11 . . . . -179.3(2) ?
C13B C11 C12 C7 . . . . 175.4(7) ?
C10 C11 C12 C7 . . . . 1.0(4) ?
C8 C7 N1 S1 . . . . 138.1(2) ?
C12 C7 N1 S1 . . . . -43.0(3) ?
C7 N1 S1 O2 . . . . 64.1(2) ?
C7 N1 S1 O1 . . . . -167.36(18) ?
C7 N1 S1 C1 . . . . -51.6(2) ?
C6 C1 S1 O2 . . . . -16.05(19) ?
C2 C1 S1 O2 . . . . 168.43(16) ?
C6 C1 S1 O1 . . . . -146.96(16) ?
C2 C1 S1 O1 . . . . 37.52(18) ?
C6 C1 S1 N1 . . . . 100.26(17) ?
C2 C1 S1 N1 . . . . -75.27(17) ?
